data_7157240
loop_
_publ_author_name
'Zhan, Shao-Cong'
'Sun, Jing'
'Liu, Ru-Zhang'
'Yan, Chao-Guo'

_publ_section_title
;
 Diastereoselective construction of carbazole-based spirooxindoles via the
 Levy three-component reaction.
;
_journal_issue 1
_journal_name_full 'Organic &amp; biomolecular chemistry'
_journal_page_first 163
_journal_page_last 168
_journal_paper_doi 10.1039/c9ob02013f
_journal_volume 18
_journal_year 2019
_chemical_formula_moiety 'C39 H35 Cl N2 O5'
_chemical_formula_sum 'C39 H35 Cl N2 O5'
_chemical_formula_weight 647.14
_space_group_crystal_system triclinic
_space_group_IT_number 2
_space_group_name_Hall '-P 1'
_space_group_name_H-M_alt 'P -1'
_atom_sites_solution_hydrogens geom
_audit_creation_method SHELXL-2014/7
_audit_update_record
;
2019-11-14 deposited with the CCDC.	2019-12-02 downloaded from the CCDC.
;
_cell_angle_alpha 84.114(3)
_cell_angle_beta 78.954(3)
_cell_angle_gamma 86.279(3)
_cell_formula_units_Z 4
_cell_length_a 10.8649(9)
_cell_length_b 12.2568(10)
_cell_length_c 27.648(2)
_cell_measurement_reflns_used 9945
_cell_measurement_temperature 296(2)
_cell_measurement_theta_max 23.74
_cell_measurement_theta_min 2.20
_cell_volume 3590.7(5)
_computing_structure_refinement 'SHELXL-2014/7 (Sheldrick, 2014)'
_diffrn_ambient_temperature 296(2)
_diffrn_measured_fraction_theta_full 0.992
_diffrn_measured_fraction_theta_max 0.993
_diffrn_measurement_device_type 'CCD area detector'
_diffrn_measurement_method 'phi and omega scans'
_diffrn_radiation_source 'fine-focus sealed tube'
_diffrn_radiation_type MoK\a
_diffrn_radiation_wavelength 0.71073
_diffrn_reflns_av_R_equivalents 0.0724
_diffrn_reflns_av_unetI/netI 0.0927
_diffrn_reflns_Laue_measured_fraction_full 0.992
_diffrn_reflns_Laue_measured_fraction_max 0.993
_diffrn_reflns_limit_h_max 13
_diffrn_reflns_limit_h_min -13
_diffrn_reflns_limit_k_max 15
_diffrn_reflns_limit_k_min -15
_diffrn_reflns_limit_l_max 34
_diffrn_reflns_limit_l_min -34
_diffrn_reflns_number 51343
_diffrn_reflns_point_group_measured_fraction_full 0.992
_diffrn_reflns_point_group_measured_fraction_max 0.993
_diffrn_reflns_theta_full 25.242
_diffrn_reflns_theta_max 26.000
_diffrn_reflns_theta_min 0.754
_exptl_absorpt_coefficient_mu 0.150
_exptl_absorpt_correction_T_max 0.7456
_exptl_absorpt_correction_T_min 0.6883
_exptl_absorpt_correction_type multi-scan
_exptl_absorpt_process_details sadabs
_exptl_crystal_colour yellow
_exptl_crystal_density_diffrn 1.197
_exptl_crystal_description block
_exptl_crystal_F_000 1360
_exptl_crystal_size_max 0.260
_exptl_crystal_size_mid 0.220
_exptl_crystal_size_min 0.180
_refine_diff_density_max 0.545
_refine_diff_density_min -0.291
_refine_diff_density_rms 0.051
_refine_ls_extinction_method none
_refine_ls_goodness_of_fit_ref 1.025
_refine_ls_hydrogen_treatment constr
_refine_ls_matrix_type full
_refine_ls_number_parameters 888
_refine_ls_number_reflns 14009
_refine_ls_number_restraints 154
_refine_ls_restrained_S_all 1.040
_refine_ls_R_factor_all 0.1560
_refine_ls_R_factor_gt 0.0755
_refine_ls_shift/su_max 0.000
_refine_ls_shift/su_mean 0.000
_refine_ls_structure_factor_coef Fsqd
_refine_ls_weighting_details 'w=1/[\s^2^(Fo^2^)+(0.0841P)^2^+2.2489P] where P=(Fo^2^+2Fc^2^)/3'
_refine_ls_weighting_scheme calc
_refine_ls_wR_factor_gt 0.1689
_refine_ls_wR_factor_ref 0.2002
_reflns_Friedel_coverage 0.000
_reflns_number_gt 7535
_reflns_number_total 14009
_reflns_threshold_expression 'I > 2\s(I)'
_cod_data_source_file c9ob02013f2.cif
_cod_data_source_block ld191113_sq
_cod_depositor_comments 'Adding full bibliography for 7157234--7157247.cif.'
_cod_database_code 7157240
_shelx_shelxl_version_number 2014/7
_shelx_space_group_comment
;
The symmetry employed for this shelxl refinement is uniquely defined
by the following loop, which should always be used as a source of
symmetry information in preference to the above space-group names.
They are only intended as comments.
;
_shelx_estimated_absorpt_t_min 0.962
_shelx_estimated_absorpt_t_max 0.973

loop_
_space_group_symop_operation_xyz
'x, y, z'
'-x, -y, -z'

loop_
_atom_site_label
_atom_site_type_symbol
_atom_site_fract_x
_atom_site_fract_y
_atom_site_fract_z
_atom_site_U_iso_or_equiv
_atom_site_adp_type
_atom_site_occupancy
_atom_site_site_symmetry_order
_atom_site_calc_flag
_atom_site_refinement_flags_posn
_atom_site_refinement_flags_adp
_atom_site_refinement_flags_occupancy
_atom_site_disorder_assembly
_atom_site_disorder_group
C1 C 0.6028(3) 0.2872(3) 0.80750(13) 0.0484(9) Uani 1 1 d . . . . .
C2 C 0.7160(4) 0.3396(4) 0.79790(14) 0.0637(11) Uani 1 1 d . . . . .
H2 H 0.7926 0.3001 0.7921 0.076 Uiso 1 1 calc R U . . .
C3 C 0.7098(5) 0.4521(4) 0.79744(17) 0.0771(13) Uani 1 1 d . . . . .
H3 H 0.7835 0.4900 0.7913 0.093 Uiso 1 1 calc R U . . .
C4 C 0.5945(5) 0.5097(4) 0.80602(17) 0.0767(13) Uani 1 1 d . . . . .
H4 H 0.5933 0.5858 0.8051 0.092 Uiso 1 1 calc R U . . .
C5 C 0.4813(4) 0.4584(3) 0.81597(14) 0.0584(10) Uani 1 1 d . . . . .
H5 H 0.4053 0.4988 0.8220 0.070 Uiso 1 1 calc R U . . .
C6 C 0.4851(3) 0.3440(3) 0.81664(12) 0.0446(9) Uani 1 1 d . . . . .
C7 C 0.3910(3) 0.2627(3) 0.82427(11) 0.0388(8) Uani 1 1 d . . . . .
C8 C 0.4551(3) 0.1639(3) 0.81965(12) 0.0395(8) Uani 1 1 d . . . . .
C9 C 0.3992(3) 0.0538(3) 0.82260(12) 0.0404(8) Uani 1 1 d . . . . .
H9 H 0.4388 0.0203 0.7924 0.048 Uiso 1 1 calc R U . . .
C10 C 0.4342(4) -0.0215(3) 0.86566(13) 0.0486(9) Uani 1 1 d . . . . .
C11 C 0.402(2) -0.183(3) 0.9206(11) 0.086(3) Uani 0.372(13) 1 d . U P A 1
H11A H 0.4859 -0.2114 0.9076 0.103 Uiso 0.372(13) 1 calc R U P A 1
H11B H 0.4036 -0.1492 0.9507 0.103 Uiso 0.372(13) 1 calc R U P A 1
C12 C 0.318(2) -0.2657(14) 0.9298(7) 0.106(5) Uani 0.372(13) 1 d . U P A 1
H12A H 0.2351 -0.2349 0.9290 0.159 Uiso 0.372(13) 1 calc R U P A 1
H12B H 0.3206 -0.3036 0.9618 0.159 Uiso 0.372(13) 1 calc R U P A 1
H12C H 0.3408 -0.3165 0.9049 0.159 Uiso 0.372(13) 1 calc R U P A 1
C11' C 0.3633(13) -0.1686(15) 0.9280(6) 0.084(3) Uani 0.628(13) 1 d . U P A 2
H11C H 0.2807 -0.1794 0.9481 0.101 Uiso 0.628(13) 1 calc R U P A 2
H11D H 0.4146 -0.1355 0.9472 0.101 Uiso 0.628(13) 1 calc R U P A 2
C12' C 0.4244(14) -0.2773(9) 0.9109(4) 0.118(4) Uani 0.628(13) 1 d . U P A 2
H12D H 0.3783 -0.3037 0.8885 0.176 Uiso 0.628(13) 1 calc R U P A 2
H12E H 0.4238 -0.3302 0.9390 0.176 Uiso 0.628(13) 1 calc R U P A 2
H12F H 0.5094 -0.2663 0.8944 0.176 Uiso 0.628(13) 1 calc R U P A 2
C13 C 0.2510(3) 0.2778(3) 0.82911(11) 0.0374(8) Uani 1 1 d . . . . .
H13 H 0.2341 0.2925 0.7954 0.045 Uiso 1 1 calc R U . . .
C14 C 0.1921(3) 0.3734(3) 0.85693(12) 0.0427(8) Uani 1 1 d . . . . .
C15 C 0.1002(4) 0.4408(3) 0.83953(14) 0.0536(10) Uani 1 1 d . . . . .
H15 H 0.0759 0.4271 0.8103 0.064 Uiso 1 1 calc R U . . .
C16 C 0.0433(4) 0.5287(3) 0.86475(17) 0.0705(12) Uani 1 1 d . . . . .
H16 H -0.0179 0.5730 0.8520 0.085 Uiso 1 1 calc R U . . .
C17 C 0.0759(5) 0.5512(3) 0.90810(17) 0.0744(13) Uani 1 1 d . . . . .
C18 C 0.0124(6) 0.6470(4) 0.9359(2) 0.118(2) Uani 1 1 d . . . . .
H18A H -0.0755 0.6515 0.9347 0.176 Uiso 1 1 calc R U . . .
H18B H 0.0495 0.7141 0.9207 0.176 Uiso 1 1 calc R U . . .
H18C H 0.0231 0.6359 0.9697 0.176 Uiso 1 1 calc R U . . .
C19 C 0.1678(5) 0.4851(4) 0.92526(15) 0.0737(13) Uani 1 1 d . . . . .
H19 H 0.1919 0.4993 0.9544 0.088 Uiso 1 1 calc R U . . .
C20 C 0.2256(4) 0.3982(3) 0.90036(13) 0.0586(10) Uani 1 1 d . . . . .
H20 H 0.2882 0.3554 0.9129 0.070 Uiso 1 1 calc R U . . .
C21 C -0.3654(4) 0.2384(4) 0.93300(16) 0.0791(11) Uani 1 1 d . U . . .
H21 H -0.3987 0.1710 0.9316 0.095 Uiso 1 1 calc R U . . .
C22 C -0.4433(5) 0.3248(5) 0.94859(19) 0.0976(13) Uani 1 1 d . U . . .
H22 H -0.5288 0.3150 0.9590 0.117 Uiso 1 1 calc R U . . .
C23 C -0.3975(5) 0.4249(5) 0.94905(19) 0.1009(14) Uani 1 1 d . U . . .
H23 H -0.4521 0.4847 0.9569 0.121 Uiso 1 1 calc R U . . .
C24 C -0.2696(5) 0.4377(5) 0.93779(19) 0.1000(14) Uani 1 1 d . U . . .
H24 H -0.2373 0.5050 0.9400 0.120 Uiso 1 1 calc R U . . .
C25 C -0.1900(5) 0.3497(4) 0.92316(16) 0.0793(11) Uani 1 1 d . U . . .
H25 H -0.1037 0.3576 0.9159 0.095 Uiso 1 1 calc R U . . .
C26 C -0.2377(4) 0.2502(4) 0.91926(14) 0.0600(9) Uani 1 1 d . U . . .
C27 C -0.1576(3) 0.1560(3) 0.89888(15) 0.0569(10) Uani 1 1 d . . . . .
H27A H -0.1773 0.0908 0.9214 0.068 Uiso 1 1 calc R U . . .
H27B H -0.1799 0.1435 0.8676 0.068 Uiso 1 1 calc R U . . .
C28 C 0.0523(3) 0.1748(3) 0.84487(13) 0.0424(8) Uani 1 1 d . . . . .
C29 C 0.1897(3) 0.1658(3) 0.85106(11) 0.0354(7) Uani 1 1 d . . . . .
C30 C 0.1763(3) 0.1458(2) 0.90660(11) 0.0356(8) Uani 1 1 d . . . . .
C31 C 0.2643(3) 0.1308(3) 0.93727(12) 0.0403(8) Uani 1 1 d . . . . .
H31 H 0.3498 0.1295 0.9242 0.048 Uiso 1 1 calc R U . . .
C32 C 0.2213(4) 0.1178(3) 0.98790(12) 0.0464(9) Uani 1 1 d . . . . .
C33 C 0.0964(4) 0.1202(3) 1.00846(13) 0.0501(9) Uani 1 1 d . . . . .
H33 H 0.0711 0.1104 1.0426 0.060 Uiso 1 1 calc R U . . .
C34 C 0.0076(3) 0.1374(3) 0.97820(13) 0.0476(9) Uani 1 1 d . . . . .
H34 H -0.0778 0.1406 0.9916 0.057 Uiso 1 1 calc R U . . .
C35 C 0.0495(3) 0.1495(3) 0.92773(12) 0.0391(8) Uani 1 1 d . . . . .
C36 C 0.2576(3) 0.0734(2) 0.82021(11) 0.0355(8) Uani 1 1 d . . . . .
H36 H 0.2555 0.1000 0.7857 0.043 Uiso 1 1 calc R U . . .
C37 C 0.1876(3) -0.0317(3) 0.82942(13) 0.0416(8) Uani 1 1 d . . . . .
C38 C 0.1930(4) -0.2110(3) 0.80413(15) 0.0585(10) Uani 1 1 d . . . . .
H38A H 0.1134 -0.2103 0.7931 0.070 Uiso 1 1 calc R U . . .
H38B H 0.1797 -0.2364 0.8391 0.070 Uiso 1 1 calc R U . . .
C39 C 0.2860(4) -0.2848(3) 0.77574(19) 0.0830(14) Uani 1 1 d . . . . .
H39A H 0.2981 -0.2594 0.7412 0.124 Uiso 1 1 calc R U . . .
H39B H 0.2560 -0.3579 0.7805 0.124 Uiso 1 1 calc R U . . .
H39C H 0.3642 -0.2852 0.7870 0.124 Uiso 1 1 calc R U . . .
C40 C 0.4012(3) 0.2142(3) 0.68932(12) 0.0465(9) Uani 1 1 d . . . . .
C41 C 0.5051(4) 0.2688(4) 0.69559(13) 0.0610(11) Uani 1 1 d . . . . .
H41 H 0.5806 0.2308 0.6985 0.073 Uiso 1 1 calc R U . . .
C42 C 0.4920(5) 0.3799(4) 0.69731(14) 0.0692(12) Uani 1 1 d . . . . .
H42 H 0.5599 0.4183 0.7013 0.083 Uiso 1 1 calc R U . . .
C43 C 0.3788(5) 0.4368(4) 0.69325(15) 0.0729(13) Uani 1 1 d . . . . .
H43 H 0.3724 0.5122 0.6954 0.087 Uiso 1 1 calc R U . . .
C44 C 0.2756(4) 0.3845(3) 0.68607(13) 0.0579(10) Uani 1 1 d . . . . .
H44 H 0.2010 0.4240 0.6830 0.070 Uiso 1 1 calc R U . . .
C45 C 0.2861(3) 0.2708(3) 0.68361(12) 0.0455(9) Uani 1 1 d . . . . .
C46 C 0.2046(3) 0.1891(3) 0.67574(11) 0.0381(8) Uani 1 1 d . . . . .
C47 C 0.2705(3) 0.0906(3) 0.67757(11) 0.0373(8) Uani 1 1 d . . . . .
C48 C 0.2240(3) -0.0188(3) 0.67292(11) 0.0385(8) Uani 1 1 d . . . . .
H48 H 0.2355 -0.0648 0.7030 0.046 Uiso 1 1 calc R U . . .
C49 C 0.3037(4) -0.0746(3) 0.62985(13) 0.0475(9) Uani 1 1 d . . . . .
C50 C 0.3244(15) -0.2039(16) 0.5740(7) 0.087(2) Uani 0.531(9) 1 d . U P B 1
H50A H 0.4095 -0.2170 0.5799 0.105 Uiso 0.531(9) 1 calc R U P B 1
H50B H 0.3266 -0.1579 0.5432 0.105 Uiso 0.531(9) 1 calc R U P B 1
C51 C 0.2642(11) -0.3132(8) 0.5718(4) 0.098(3) Uani 0.531(9) 1 d . U P B 1
H51A H 0.2760 -0.3626 0.6000 0.146 Uiso 0.531(9) 1 calc R U P B 1
H51B H 0.3031 -0.3452 0.5421 0.146 Uiso 0.531(9) 1 calc R U P B 1
H51C H 0.1761 -0.3000 0.5721 0.146 Uiso 0.531(9) 1 calc R U P B 1
C50' C 0.2978(17) -0.2158(18) 0.5713(8) 0.088(2) Uani 0.469(9) 1 d . U P B 2
H50C H 0.2301 -0.2383 0.5568 0.105 Uiso 0.469(9) 1 calc R U P B 2
H50D H 0.3529 -0.1715 0.5462 0.105 Uiso 0.469(9) 1 calc R U P B 2
C51' C 0.3634(12) -0.3064(10) 0.5889(4) 0.099(3) Uiso 0.469(9) 1 d . U P B 2
H51D H 0.4350 -0.2832 0.6001 0.149 Uiso 0.469(9) 1 calc R U P B 2
H51E H 0.3909 -0.3536 0.5628 0.149 Uiso 0.469(9) 1 calc R U P B 2
H51F H 0.3100 -0.3456 0.6159 0.149 Uiso 0.469(9) 1 calc R U P B 2
C52 C 0.0689(3) 0.2005(3) 0.67031(11) 0.0381(8) Uani 1 1 d . . . . .
H52 H 0.0187 0.1956 0.7039 0.046 Uiso 1 1 calc R U . . .
C53 C 0.0306(3) 0.3096(3) 0.64437(12) 0.0423(8) Uani 1 1 d . . . . .
C54 C -0.0790(4) 0.3653(3) 0.66338(14) 0.0537(10) Uani 1 1 d . . . . .
H54 H -0.1289 0.3361 0.6924 0.064 Uiso 1 1 calc R U . . .
C55 C -0.1169(5) 0.4642(3) 0.64021(19) 0.0701(12) Uani 1 1 d . . . . .
H55 H -0.1916 0.4998 0.6540 0.084 Uiso 1 1 calc R U . . .
C56 C -0.0473(6) 0.5100(3) 0.5979(2) 0.0756(14) Uani 1 1 d . . . . .
C57 C -0.0890(6) 0.6179(3) 0.5717(2) 0.120(2) Uani 1 1 d . . . . .
H57A H -0.1281 0.6664 0.5959 0.180 Uiso 1 1 calc R U . . .
H57B H -0.1479 0.6037 0.5515 0.180 Uiso 1 1 calc R U . . .
H57C H -0.0173 0.6514 0.5513 0.180 Uiso 1 1 calc R U . . .
C58 C 0.0637(5) 0.4551(3) 0.57856(16) 0.0745(14) Uani 1 1 d . . . . .
H58 H 0.1129 0.4848 0.5495 0.089 Uiso 1 1 calc R U . . .
C59 C 0.1031(4) 0.3569(3) 0.60140(14) 0.0591(10) Uani 1 1 d . . . . .
H59 H 0.1788 0.3224 0.5879 0.071 Uiso 1 1 calc R U . . .
C60 C -0.4419(4) 0.2077(4) 0.56597(15) 0.0683(12) Uani 1 1 d . . . . .
H60 H -0.4771 0.1400 0.5673 0.082 Uiso 1 1 calc R U . . .
C61 C -0.5083(5) 0.3038(5) 0.55370(18) 0.0895(16) Uani 1 1 d . . . . .
H61 H -0.5880 0.3003 0.5464 0.107 Uiso 1 1 calc R U . . .
C62 C -0.4586(6) 0.4013(5) 0.55232(18) 0.0910(17) Uani 1 1 d . . . . .
H62 H -0.5056 0.4653 0.5457 0.109 Uiso 1 1 calc R U . . .
C63 C -0.3381(6) 0.4080(4) 0.56066(19) 0.0939(17) Uani 1 1 d . . . . .
H63 H -0.3025 0.4758 0.5583 0.113 Uiso 1 1 calc R U . . .
C64 C -0.2714(4) 0.3128(3) 0.57255(16) 0.0697(12) Uani 1 1 d . . . . .
H64 H -0.1902 0.3167 0.5781 0.084 Uiso 1 1 calc R U . . .
C65 C -0.3228(3) 0.2131(3) 0.57624(12) 0.0462(9) Uani 1 1 d . . . . .
C66 C -0.2594(3) 0.1063(3) 0.59316(15) 0.0544(10) Uani 1 1 d . . . . .
H66A H -0.3118 0.0742 0.6230 0.065 Uiso 1 1 calc R U . . .
H66B H -0.2539 0.0559 0.5679 0.065 Uiso 1 1 calc R U . . .
C67 C -0.0237(3) 0.1183(2) 0.56704(12) 0.0396(8) Uani 1 1 d . . . . .
C68 C -0.0147(4) 0.1296(3) 0.51630(13) 0.0467(9) Uani 1 1 d . . . . .
H68 H -0.0862 0.1373 0.5022 0.056 Uiso 1 1 calc R U . . .
C69 C 0.1036(4) 0.1291(3) 0.48714(13) 0.0496(9) Uani 1 1 d . . . . .
H69 H 0.1128 0.1351 0.4528 0.060 Uiso 1 1 calc R U . . .
C70 C 0.2083(3) 0.1197(3) 0.50917(12) 0.0463(9) Uani 1 1 d . . . . .
C71 C 0.1989(3) 0.1095(3) 0.56028(12) 0.0419(8) Uani 1 1 d . . . . .
H71 H 0.2703 0.1045 0.5744 0.050 Uiso 1 1 calc R U . . .
C72 C 0.0811(3) 0.1069(2) 0.58928(11) 0.0353(8) Uani 1 1 d . . . . .
C73 C 0.0376(3) 0.0989(3) 0.64499(11) 0.0370(8) Uani 1 1 d . . . . .
C74 C -0.1049(3) 0.1008(3) 0.64912(13) 0.0416(8) Uani 1 1 d . . . . .
C75 C 0.0807(3) -0.0063(2) 0.67471(11) 0.0360(8) Uani 1 1 d . . . . .
H75 H 0.0440 0.0031 0.7094 0.043 Uiso 1 1 calc R U . . .
C76 C 0.0246(3) -0.1088(3) 0.66346(13) 0.0427(8) Uani 1 1 d . . . . .
C77 C -0.0017(4) -0.2978(3) 0.68856(16) 0.0695(12) Uani 1 1 d . . . . .
H77A H -0.0901 -0.2899 0.6866 0.083 Uiso 1 1 calc R U . . .
H77B H 0.0440 -0.3213 0.6574 0.083 Uiso 1 1 calc R U . . .
C78 C 0.0160(6) -0.3789(4) 0.7279(2) 0.108(2) Uani 1 1 d . . . . .
H78A H 0.1036 -0.3874 0.7295 0.162 Uiso 1 1 calc R U . . .
H78B H -0.0133 -0.4476 0.7219 0.162 Uiso 1 1 calc R U . . .
H78C H -0.0304 -0.3562 0.7586 0.162 Uiso 1 1 calc R U . . .
Cl1 Cl 0.33222(11) 0.09570(10) 1.02652(4) 0.0760(3) Uani 1 1 d . . . . .
Cl2 Cl 0.35648(10) 0.11928(10) 0.47181(4) 0.0751(3) Uani 1 1 d . . . . .
N1 N 0.5820(3) 0.1771(2) 0.80953(10) 0.0481(7) Uani 1 1 d . . . . .
H1 H 0.6392 0.1253 0.8052 0.058 Uiso 1 1 calc R U . . .
N2 N -0.0234(2) 0.1685(2) 0.89076(10) 0.0447(7) Uani 1 1 d . . . . .
N3 N 0.3888(3) 0.1051(2) 0.68633(10) 0.0448(7) Uani 1 1 d . . . . .
H3A H 0.4455 0.0538 0.6894 0.054 Uiso 1 1 calc R U . . .
N4 N -0.1342(3) 0.1164(2) 0.60325(10) 0.0436(7) Uani 1 1 d . . . . .
O1 O 0.5248(3) -0.0112(2) 0.88347(12) 0.0802(9) Uani 1 1 d . . . . .
O2 O 0.3545(3) -0.0994(2) 0.88215(11) 0.0767(9) Uani 1 1 d . U . . .
O3 O 0.0152(2) 0.1855(2) 0.80548(9) 0.0591(7) Uani 1 1 d . . . . .
O4 O 0.0962(3) -0.0500(2) 0.86029(10) 0.0625(7) Uani 1 1 d . . . . .
O5 O 0.2405(2) -0.10175(18) 0.79635(8) 0.0504(6) Uani 1 1 d . . . . .
O6 O 0.4087(3) -0.0516(2) 0.61134(11) 0.0766(9) Uani 1 1 d . . . . .
O7 O 0.2461(3) -0.1516(2) 0.61460(11) 0.0840(9) Uani 1 1 d . U . . .
O8 O -0.1817(2) 0.0901(2) 0.68797(9) 0.0570(7) Uani 1 1 d . . . . .
O9 O -0.0332(3) -0.1141(2) 0.63114(10) 0.0673(8) Uani 1 1 d . . . . .
O10 O 0.0421(2) -0.19256(18) 0.69654(8) 0.0512(6) Uani 1 1 d . . . . .

loop_
_atom_site_aniso_label
_atom_site_aniso_U_11
_atom_site_aniso_U_22
_atom_site_aniso_U_33
_atom_site_aniso_U_23
_atom_site_aniso_U_13
_atom_site_aniso_U_12
C1 0.048(2) 0.054(2) 0.044(2) 0.0061(17) -0.0133(17) -0.009(2)
C2 0.050(2) 0.081(3) 0.059(3) 0.008(2) -0.011(2) -0.017(2)
C3 0.064(3) 0.082(4) 0.087(3) 0.008(3) -0.017(3) -0.034(3)
C4 0.092(4) 0.056(3) 0.085(3) 0.002(2) -0.017(3) -0.031(3)
C5 0.073(3) 0.043(2) 0.061(2) -0.0031(18) -0.016(2) -0.008(2)
C6 0.052(2) 0.044(2) 0.0383(19) 0.0022(16) -0.0102(17) -0.0063(18)
C7 0.045(2) 0.036(2) 0.0342(18) 0.0018(14) -0.0076(15) -0.0030(17)
C8 0.040(2) 0.039(2) 0.0388(19) 0.0001(15) -0.0073(16) 0.0015(17)
C9 0.044(2) 0.0360(19) 0.0392(19) -0.0034(15) -0.0054(16) 0.0047(16)
C10 0.049(2) 0.043(2) 0.055(2) -0.0010(18) -0.0152(19) 0.0017(19)
C11 0.108(7) 0.070(6) 0.082(6) 0.037(5) -0.045(6) -0.014(6)
C12 0.125(10) 0.090(8) 0.101(9) 0.046(7) -0.039(8) -0.031(8)
C11' 0.102(7) 0.074(5) 0.080(5) 0.026(4) -0.043(5) -0.007(5)
C12' 0.149(9) 0.076(5) 0.120(7) 0.023(5) -0.027(7) 0.017(6)
C13 0.044(2) 0.0365(19) 0.0317(18) -0.0021(14) -0.0083(15) 0.0039(16)
C14 0.049(2) 0.0327(19) 0.043(2) 0.0003(15) -0.0032(17) -0.0002(17)
C15 0.060(2) 0.045(2) 0.053(2) 0.0013(18) -0.0065(19) 0.002(2)
C16 0.074(3) 0.042(2) 0.082(3) 0.001(2) 0.010(2) 0.016(2)
C17 0.105(4) 0.039(2) 0.067(3) -0.011(2) 0.018(3) 0.000(3)
C18 0.163(6) 0.059(3) 0.111(4) -0.030(3) 0.034(4) 0.009(3)
C19 0.115(4) 0.052(3) 0.051(3) -0.016(2) -0.002(3) -0.005(3)
C20 0.083(3) 0.046(2) 0.048(2) -0.0068(18) -0.014(2) -0.001(2)
C21 0.053(2) 0.115(3) 0.070(2) -0.022(2) -0.0128(19) 0.018(2)
C22 0.071(3) 0.133(3) 0.084(3) -0.019(3) -0.011(2) 0.038(2)
C23 0.096(3) 0.109(3) 0.082(3) -0.009(3) 0.004(2) 0.057(3)
C24 0.105(3) 0.089(3) 0.089(3) -0.009(2) 0.016(3) 0.029(2)
C25 0.074(2) 0.075(2) 0.076(2) -0.008(2) 0.013(2) 0.015(2)
C26 0.0492(19) 0.080(2) 0.0476(19) -0.0062(18) -0.0074(17) 0.0167(19)
C27 0.041(2) 0.063(3) 0.067(3) -0.007(2) -0.0085(19) -0.0035(19)
C28 0.043(2) 0.042(2) 0.043(2) -0.0048(16) -0.0120(18) 0.0016(16)
C29 0.0379(19) 0.0367(19) 0.0326(18) -0.0037(14) -0.0092(14) -0.0001(15)
C30 0.0362(19) 0.0342(18) 0.0356(18) -0.0031(14) -0.0037(15) -0.0047(15)
C31 0.041(2) 0.042(2) 0.038(2) -0.0045(15) -0.0073(16) -0.0034(16)
C32 0.056(2) 0.047(2) 0.038(2) -0.0016(16) -0.0133(18) -0.0036(18)
C33 0.071(3) 0.043(2) 0.0329(19) -0.0043(16) -0.0010(19) -0.0026(19)
C34 0.049(2) 0.042(2) 0.047(2) -0.0062(16) 0.0022(18) 0.0026(17)
C35 0.043(2) 0.0344(19) 0.039(2) -0.0068(15) -0.0057(16) 0.0006(16)
C36 0.0380(19) 0.0354(19) 0.0329(17) -0.0013(14) -0.0065(14) -0.0025(15)
C37 0.045(2) 0.044(2) 0.037(2) -0.0055(16) -0.0124(18) 0.0005(17)
C38 0.075(3) 0.039(2) 0.064(3) -0.0117(19) -0.014(2) -0.010(2)
C39 0.089(3) 0.045(3) 0.117(4) -0.014(3) -0.023(3) 0.004(2)
C40 0.054(2) 0.055(2) 0.0329(19) -0.0083(16) -0.0089(17) -0.012(2)
C41 0.057(3) 0.088(3) 0.042(2) -0.012(2) -0.0098(19) -0.021(2)
C42 0.079(3) 0.077(3) 0.056(3) -0.016(2) -0.011(2) -0.032(3)
C43 0.102(4) 0.056(3) 0.066(3) -0.017(2) -0.016(3) -0.022(3)
C44 0.074(3) 0.048(2) 0.055(2) -0.0134(18) -0.013(2) -0.010(2)
C45 0.055(2) 0.049(2) 0.0319(18) -0.0063(16) -0.0036(16) -0.0084(19)
C46 0.046(2) 0.040(2) 0.0289(17) -0.0046(14) -0.0073(15) -0.0063(17)
C47 0.041(2) 0.043(2) 0.0294(17) -0.0036(14) -0.0095(15) -0.0028(17)
C48 0.045(2) 0.040(2) 0.0311(18) -0.0021(14) -0.0104(15) 0.0011(16)
C49 0.053(3) 0.044(2) 0.048(2) -0.0053(17) -0.0135(19) 0.0006(19)
C50 0.086(4) 0.088(3) 0.086(3) -0.048(3) 0.015(3) -0.022(3)
C51 0.104(5) 0.088(4) 0.100(5) -0.051(4) 0.009(4) -0.020(4)
C50' 0.087(4) 0.088(3) 0.085(3) -0.045(3) 0.015(3) -0.020(3)
C52 0.044(2) 0.0388(19) 0.0313(17) -0.0056(14) -0.0062(15) 0.0013(16)
C53 0.056(2) 0.0324(19) 0.041(2) -0.0047(16) -0.0169(18) 0.0010(18)
C54 0.064(3) 0.038(2) 0.062(2) -0.0060(18) -0.019(2) 0.003(2)
C55 0.082(3) 0.044(3) 0.093(4) -0.017(2) -0.038(3) 0.014(2)
C56 0.125(4) 0.036(2) 0.082(3) -0.011(2) -0.057(3) 0.002(3)
C57 0.209(7) 0.040(3) 0.132(5) 0.005(3) -0.098(5) 0.011(3)
C58 0.130(4) 0.044(3) 0.052(3) 0.004(2) -0.024(3) -0.019(3)
C59 0.086(3) 0.040(2) 0.049(2) -0.0006(18) -0.011(2) -0.002(2)
C60 0.046(2) 0.091(3) 0.066(3) 0.001(2) -0.016(2) 0.003(2)
C61 0.064(3) 0.117(5) 0.087(4) 0.001(3) -0.029(3) 0.025(3)
C62 0.110(5) 0.088(4) 0.077(3) -0.016(3) -0.037(3) 0.057(4)
C63 0.132(5) 0.059(3) 0.106(4) -0.014(3) -0.064(4) 0.016(3)
C64 0.080(3) 0.056(3) 0.083(3) -0.007(2) -0.043(3) 0.004(2)
C65 0.044(2) 0.054(2) 0.041(2) -0.0052(17) -0.0101(17) 0.0045(18)
C66 0.043(2) 0.054(2) 0.069(3) -0.0035(19) -0.0206(19) -0.0035(18)
C67 0.049(2) 0.0294(18) 0.041(2) 0.0005(14) -0.0104(17) -0.0012(16)
C68 0.061(3) 0.038(2) 0.046(2) -0.0034(16) -0.023(2) 0.0013(18)
C69 0.073(3) 0.044(2) 0.0335(19) -0.0013(16) -0.016(2) -0.0039(19)
C70 0.060(2) 0.043(2) 0.034(2) -0.0023(15) -0.0031(17) -0.0101(18)
C71 0.048(2) 0.041(2) 0.038(2) -0.0016(15) -0.0103(17) -0.0067(17)
C72 0.042(2) 0.0308(18) 0.0339(18) -0.0001(14) -0.0105(16) -0.0020(15)
C73 0.0390(19) 0.0371(19) 0.0339(18) -0.0001(14) -0.0066(15) 0.0008(15)
C74 0.043(2) 0.036(2) 0.044(2) 0.0026(16) -0.0064(18) -0.0009(16)
C75 0.043(2) 0.0359(19) 0.0286(17) 0.0000(14) -0.0072(15) -0.0044(15)
C76 0.049(2) 0.040(2) 0.040(2) 0.0004(16) -0.0112(17) 0.0003(17)
C77 0.097(3) 0.038(2) 0.079(3) 0.002(2) -0.030(3) -0.021(2)
C78 0.186(6) 0.047(3) 0.107(4) 0.008(3) -0.061(4) -0.037(3)
Cl1 0.0824(8) 0.1034(9) 0.0476(6) 0.0059(6) -0.0294(5) -0.0136(7)
Cl2 0.0710(7) 0.1059(9) 0.0453(6) -0.0172(6) 0.0089(5) -0.0225(6)
N1 0.0377(18) 0.0484(19) 0.0559(19) 0.0020(14) -0.0079(14) 0.0018(14)
N2 0.0342(16) 0.0505(18) 0.0489(18) -0.0077(14) -0.0062(14) 0.0026(13)
N3 0.0425(17) 0.0503(19) 0.0437(17) -0.0060(14) -0.0132(14) -0.0007(14)
N4 0.0412(17) 0.0418(17) 0.0492(18) 0.0019(13) -0.0157(15) -0.0001(13)
O1 0.0650(19) 0.080(2) 0.100(2) 0.0272(17) -0.0426(18) -0.0089(16)
O2 0.095(2) 0.0622(18) 0.0795(19) 0.0295(15) -0.0442(17) -0.0256(17)
O3 0.0516(16) 0.0787(19) 0.0508(16) -0.0066(13) -0.0207(13) 0.0025(14)
O4 0.0578(17) 0.0559(17) 0.0696(18) -0.0144(14) 0.0059(15) -0.0117(14)
O5 0.0678(17) 0.0398(14) 0.0438(14) -0.0107(11) -0.0051(12) -0.0091(12)
O6 0.0515(18) 0.083(2) 0.095(2) -0.0378(17) 0.0035(17) -0.0027(16)
O7 0.079(2) 0.083(2) 0.0873(19) -0.0516(16) 0.0218(16) -0.0252(16)
O8 0.0449(15) 0.0678(18) 0.0538(16) 0.0037(13) -0.0028(13) -0.0022(13)
O9 0.095(2) 0.0501(16) 0.0702(18) 0.0012(13) -0.0488(17) -0.0126(15)
O10 0.0720(17) 0.0356(14) 0.0494(14) 0.0033(11) -0.0209(13) -0.0099(12)

loop_
_atom_type_symbol
_atom_type_description
_atom_type_scat_dispersion_real
_atom_type_scat_dispersion_imag
_atom_type_scat_source
C C 0.0033 0.0016 'International Tables Vol C Tables 4.2.6.8 and 6.1.1.4'
H H 0.0000 0.0000 'International Tables Vol C Tables 4.2.6.8 and 6.1.1.4'
N N 0.0061 0.0033 'International Tables Vol C Tables 4.2.6.8 and 6.1.1.4'
O O 0.0106 0.0060 'International Tables Vol C Tables 4.2.6.8 and 6.1.1.4'
Cl Cl 0.1484 0.1585 'International Tables Vol C Tables 4.2.6.8 and 6.1.1.4'

loop_
_geom_angle_atom_site_label_1
_geom_angle_atom_site_label_2
_geom_angle_atom_site_label_3
_geom_angle
N1 C1 C2 129.2(4)
N1 C1 C6 107.7(3)
C2 C1 C6 123.1(4)
C3 C2 C1 117.2(4)
C3 C2 H2 121.4
C1 C2 H2 121.4
C2 C3 C4 120.6(4)
C2 C3 H3 119.7
C4 C3 H3 119.7
C5 C4 C3 122.7(4)
C5 C4 H4 118.6
C3 C4 H4 118.6
C4 C5 C6 117.8(4)
C4 C5 H5 121.1
C6 C5 H5 121.1
C5 C6 C1 118.6(3)
C5 C6 C7 134.4(4)
C1 C6 C7 106.9(3)
C8 C7 C6 106.0(3)
C8 C7 C13 123.7(3)
C6 C7 C13 129.8(3)
C7 C8 N1 110.6(3)
C7 C8 C9 126.7(3)
N1 C8 C9 122.7(3)
C8 C9 C10 110.7(3)
C8 C9 C36 108.0(3)
C10 C9 C36 117.9(3)
C8 C9 H9 106.5
C10 C9 H9 106.5
C36 C9 H9 106.5
O1 C10 O2 122.7(3)
O1 C10 C9 123.8(3)
O2 C10 C9 113.5(3)
C12 C11 O2 105.6(19)
C12 C11 H11A 110.6
O2 C11 H11A 110.6
C12 C11 H11B 110.6
O2 C11 H11B 110.6
H11A C11 H11B 108.8
C11 C12 H12A 109.5
C11 C12 H12B 109.5
H12A C12 H12B 109.5
C11 C12 H12C 109.5
H12A C12 H12C 109.5
H12B C12 H12C 109.5
O2 C11' C12' 104.7(11)
O2 C11' H11C 110.8
C12' C11' H11C 110.8
O2 C11' H11D 110.8
C12' C11' H11D 110.8
H11C C11' H11D 108.9
C11' C12' H12D 109.5
C11' C12' H12E 109.5
H12D C12' H12E 109.5
C11' C12' H12F 109.5
H12D C12' H12F 109.5
H12E C12' H12F 109.5
C7 C13 C14 115.1(3)
C7 C13 C29 108.9(2)
C14 C13 C29 112.7(3)
C7 C13 H13 106.6
C14 C13 H13 106.6
C29 C13 H13 106.6
C15 C14 C20 116.9(3)
C15 C14 C13 120.1(3)
C20 C14 C13 123.0(3)
C14 C15 C16 121.3(4)
C14 C15 H15 119.3
C16 C15 H15 119.3
C17 C16 C15 121.1(4)
C17 C16 H16 119.4
C15 C16 H16 119.4
C19 C17 C16 117.7(4)
C19 C17 C18 121.4(5)
C16 C17 C18 120.9(5)
C17 C18 H18A 109.5
C17 C18 H18B 109.5
H18A C18 H18B 109.5
C17 C18 H18C 109.5
H18A C18 H18C 109.5
H18B C18 H18C 109.5
C17 C19 C20 121.7(4)
C17 C19 H19 119.2
C20 C19 H19 119.2
C19 C20 C14 121.2(4)
C19 C20 H20 119.4
C14 C20 H20 119.4
C22 C21 C26 120.5(5)
C22 C21 H21 119.7
C26 C21 H21 119.7
C23 C22 C21 120.7(5)
C23 C22 H22 119.6
C21 C22 H22 119.6
C22 C23 C24 119.9(5)
C22 C23 H23 120.1
C24 C23 H23 120.1
C23 C24 C25 119.4(6)
C23 C24 H24 120.3
C25 C24 H24 120.3
C26 C25 C24 120.4(5)
C26 C25 H25 119.8
C24 C25 H25 119.8
C25 C26 C21 118.8(4)
C25 C26 C27 122.6(4)
C21 C26 C27 118.5(4)
N2 C27 C26 115.9(3)
N2 C27 H27A 108.3
C26 C27 H27A 108.3
N2 C27 H27B 108.3
C26 C27 H27B 108.3
H27A C27 H27B 107.4
O3 C28 N2 125.1(3)
O3 C28 C29 125.9(3)
N2 C28 C29 109.0(3)
C30 C29 C28 101.5(3)
C30 C29 C36 116.8(3)
C28 C29 C36 108.0(2)
C30 C29 C13 113.4(2)
C28 C29 C13 108.0(2)
C36 C29 C13 108.5(2)
C31 C30 C35 119.0(3)
C31 C30 C29 132.0(3)
C35 C30 C29 108.8(3)
C32 C31 C30 118.2(3)
C32 C31 H31 120.9
C30 C31 H31 120.9
C33 C32 C31 122.5(3)
C33 C32 Cl1 119.3(3)
C31 C32 Cl1 118.2(3)
C32 C33 C34 119.8(3)
C32 C33 H33 120.1
C34 C33 H33 120.1
C35 C34 C33 118.1(3)
C35 C34 H34 121.0
C33 C34 H34 121.0
C34 C35 C30 122.4(3)
C34 C35 N2 127.4(3)
C30 C35 N2 110.2(3)
C37 C36 C29 113.1(3)
C37 C36 C9 112.7(3)
C29 C36 C9 114.4(2)
C37 C36 H36 105.2
C29 C36 H36 105.2
C9 C36 H36 105.2
O4 C37 O5 124.1(3)
O4 C37 C36 126.0(3)
O5 C37 C36 109.9(3)
O5 C38 C39 108.3(3)
O5 C38 H38A 110.0
C39 C38 H38A 110.0
O5 C38 H38B 110.0
C39 C38 H38B 110.0
H38A C38 H38B 108.4
C38 C39 H39A 109.5
C38 C39 H39B 109.5
H39A C39 H39B 109.5
C38 C39 H39C 109.5
H39A C39 H39C 109.5
H39B C39 H39C 109.5
N3 C40 C41 129.7(4)
N3 C40 C45 108.2(3)
C41 C40 C45 122.1(4)
C42 C41 C40 117.7(4)
C42 C41 H41 121.1
C40 C41 H41 121.1
C41 C42 C43 121.2(4)
C41 C42 H42 119.4
C43 C42 H42 119.4
C44 C43 C42 122.0(4)
C44 C43 H43 119.0
C42 C43 H43 119.0
C43 C44 C45 118.3(4)
C43 C44 H44 120.8
C45 C44 H44 120.8
C44 C45 C40 118.7(3)
C44 C45 C46 135.2(4)
C40 C45 C46 106.2(3)
C47 C46 C45 106.9(3)
C47 C46 C52 123.2(3)
C45 C46 C52 129.8(3)
C46 C47 N3 109.9(3)
C46 C47 C48 126.7(3)
N3 C47 C48 123.3(3)
C47 C48 C49 111.9(3)
C47 C48 C75 108.5(3)
C49 C48 C75 117.6(3)
C47 C48 H48 106.0
C49 C48 H48 106.0
C75 C48 H48 106.0
O6 C49 O7 122.3(3)
O6 C49 C48 124.2(3)
O7 C49 C48 113.5(3)
O7 C50 C51 105.9(10)
O7 C50 H50A 110.6
C51 C50 H50A 110.6
O7 C50 H50B 110.6
C51 C50 H50B 110.6
H50A C50 H50B 108.7
C50 C51 H51A 109.5
C50 C51 H51B 109.5
H51A C51 H51B 109.5
C50 C51 H51C 109.5
H51A C51 H51C 109.5
H51B C51 H51C 109.5
C51' C50' O7 107.0(15)
C51' C50' H50C 110.3
O7 C50' H50C 110.3
C51' C50' H50D 110.3
O7 C50' H50D 110.3
H50C C50' H50D 108.6
C50' C51' H51D 109.5
C50' C51' H51E 109.5
H51D C51' H51E 109.5
C50' C51' H51F 109.5
H51D C51' H51F 109.5
H51E C51' H51F 109.5
C46 C52 C53 114.7(3)
C46 C52 C73 108.8(3)
C53 C52 C73 112.5(2)
C46 C52 H52 106.8
C53 C52 H52 106.8
C73 C52 H52 106.8
C54 C53 C59 117.4(3)
C54 C53 C52 120.2(3)
C59 C53 C52 122.4(3)
C53 C54 C55 121.4(4)
C53 C54 H54 119.3
C55 C54 H54 119.3
C56 C55 C54 121.4(4)
C56 C55 H55 119.3
C54 C55 H55 119.3
C55 C56 C58 117.7(4)
C55 C56 C57 121.8(5)
C58 C56 C57 120.5(5)
C56 C57 H57A 109.5
C56 C57 H57B 109.5
H57A C57 H57B 109.5
C56 C57 H57C 109.5
H57A C57 H57C 109.5
H57B C57 H57C 109.5
C59 C58 C56 121.5(4)
C59 C58 H58 119.2
C56 C58 H58 119.2
C58 C59 C53 120.5(4)
C58 C59 H59 119.7
C53 C59 H59 119.7
C65 C60 C61 119.6(5)
C65 C60 H60 120.2
C61 C60 H60 120.2
C62 C61 C60 120.4(5)
C62 C61 H61 119.8
C60 C61 H61 119.8
C61 C62 C63 120.7(5)
C61 C62 H62 119.7
C63 C62 H62 119.7
C64 C63 C62 119.1(5)
C64 C63 H63 120.5
C62 C63 H63 120.5
C65 C64 C63 120.9(4)
C65 C64 H64 119.5
C63 C64 H64 119.5
C64 C65 C60 119.2(4)
C64 C65 C66 123.8(3)
C60 C65 C66 117.0(4)
N4 C66 C65 114.8(3)
N4 C66 H66A 108.6
C65 C66 H66A 108.6
N4 C66 H66B 108.6
C65 C66 H66B 108.6
H66A C66 H66B 107.5
C68 C67 C72 122.4(3)
C68 C67 N4 127.3(3)
C72 C67 N4 110.3(3)
C69 C68 C67 118.1(3)
C69 C68 H68 121.0
C67 C68 H68 121.0
C68 C69 C70 119.7(3)
C68 C69 H69 120.2
C70 C69 H69 120.2
C69 C70 C71 122.1(3)
C69 C70 Cl2 119.0(3)
C71 C70 Cl2 118.9(3)
C72 C71 C70 118.1(3)
C72 C71 H71 120.9
C70 C71 H71 120.9
C71 C72 C67 119.5(3)
C71 C72 C73 131.8(3)
C67 C72 C73 108.6(3)
C72 C73 C74 101.2(3)
C72 C73 C75 116.8(3)
C74 C73 C75 109.1(3)
C72 C73 C52 114.2(3)
C74 C73 C52 107.5(3)
C75 C73 C52 107.4(2)
O8 C74 N4 124.9(3)
O8 C74 C73 125.4(3)
N4 C74 C73 109.7(3)
C76 C75 C48 113.6(3)
C76 C75 C73 112.6(3)
C48 C75 C73 114.2(3)
C76 C75 H75 105.1
C48 C75 H75 105.1
C73 C75 H75 105.1
O9 C76 O10 123.6(3)
O9 C76 C75 125.6(3)
O10 C76 C75 110.7(3)
C78 C77 O10 110.8(3)
C78 C77 H77A 109.5
O10 C77 H77A 109.5
C78 C77 H77B 109.5
O10 C77 H77B 109.5
H77A C77 H77B 108.1
C77 C78 H78A 109.5
C77 C78 H78B 109.5
H78A C78 H78B 109.5
C77 C78 H78C 109.5
H78A C78 H78C 109.5
H78B C78 H78C 109.5
C8 N1 C1 108.6(3)
C8 N1 H1 125.7
C1 N1 H1 125.7
C28 N2 C35 110.3(3)
C28 N2 C27 123.6(3)
C35 N2 C27 124.4(3)
C40 N3 C47 108.8(3)
C40 N3 H3A 125.6
C47 N3 H3A 125.6
C74 N4 C67 110.0(3)
C74 N4 C66 124.0(3)
C67 N4 C66 124.5(3)
C10 O2 C11' 120.5(7)
C10 O2 C11 112.0(11)
C37 O5 C38 116.2(3)
C49 O7 C50 112.3(6)
C49 O7 C50' 125.5(7)
C76 O10 C77 116.3(3)

loop_
_geom_bond_atom_site_label_1
_geom_bond_atom_site_label_2
_geom_bond_distance
C1 N1 1.376(4)
C1 C2 1.392(5)
C1 C6 1.406(5)
C2 C3 1.376(6)
C2 H2 0.9300
C3 C4 1.389(6)
C3 H3 0.9300
C4 C5 1.385(6)
C4 H4 0.9300
C5 C6 1.400(5)
C5 H5 0.9300
C6 C7 1.445(5)
C7 C8 1.363(4)
C7 C13 1.502(5)
C8 N1 1.371(4)
C8 C9 1.503(5)
C9 C10 1.521(5)
C9 C36 1.555(4)
C9 H9 0.9800
C10 O1 1.201(4)
C10 O2 1.317(4)
C11 C12 1.38(4)
C11 O2 1.54(3)
C11 H11A 0.9700
C11 H11B 0.9700
C12 H12A 0.9600
C12 H12B 0.9600
C12 H12C 0.9600
C11' O2 1.467(17)
C11' C12' 1.53(2)
C11' H11C 0.9700
C11' H11D 0.9700
C12' H12D 0.9600
C12' H12E 0.9600
C12' H12F 0.9600
C13 C14 1.507(4)
C13 C29 1.578(4)
C13 H13 0.9800
C14 C15 1.380(5)
C14 C20 1.387(5)
C15 C16 1.390(5)
C15 H15 0.9300
C16 C17 1.371(6)
C16 H16 0.9300
C17 C19 1.370(6)
C17 C18 1.524(6)
C18 H18A 0.9600
C18 H18B 0.9600
C18 H18C 0.9600
C19 C20 1.379(5)
C19 H19 0.9300
C20 H20 0.9300
C21 C22 1.365(6)
C21 C26 1.379(6)
C21 H21 0.9300
C22 C23 1.355(8)
C22 H22 0.9300
C23 C24 1.380(7)
C23 H23 0.9300
C24 C25 1.382(6)
C24 H24 0.9300
C25 C26 1.377(6)
C25 H25 0.9300
C26 C27 1.492(5)
C27 N2 1.448(4)
C27 H27A 0.9700
C27 H27B 0.9700
C28 O3 1.224(4)
C28 N2 1.371(4)
C28 C29 1.531(4)
C29 C30 1.510(4)
C29 C36 1.550(4)
C30 C31 1.386(4)
C30 C35 1.390(4)
C31 C32 1.384(5)
C31 H31 0.9300
C32 C33 1.367(5)
C32 Cl1 1.748(3)
C33 C34 1.386(5)
C33 H33 0.9300
C34 C35 1.378(5)
C34 H34 0.9300
C35 N2 1.401(4)
C36 C37 1.513(5)
C36 H36 0.9800
C37 O4 1.196(4)
C37 O5 1.341(4)
C38 O5 1.447(4)
C38 C39 1.476(6)
C38 H38A 0.9700
C38 H38B 0.9700
C39 H39A 0.9600
C39 H39B 0.9600
C39 H39C 0.9600
C40 N3 1.365(4)
C40 C41 1.396(5)
C40 C45 1.419(5)
C41 C42 1.365(6)
C41 H41 0.9300
C42 C43 1.391(6)
C42 H42 0.9300
C43 C44 1.383(6)
C43 H43 0.9300
C44 C45 1.398(5)
C44 H44 0.9300
C45 C46 1.438(5)
C46 C47 1.365(4)
C46 C52 1.506(4)
C47 N3 1.378(4)
C47 C48 1.489(4)
C48 C49 1.527(5)
C48 C75 1.547(4)
C48 H48 0.9800
C49 O6 1.196(4)
C49 O7 1.311(4)
C50 O7 1.450(17)
C50 C51 1.540(19)
C50 H50A 0.9700
C50 H50B 0.9700
C51 H51A 0.9600
C51 H51B 0.9600
C51 H51C 0.9600
C50' C51' 1.38(3)
C50' O7 1.50(2)
C50' H50C 0.9700
C50' H50D 0.9700
C51' H51D 0.9600
C51' H51E 0.9600
C51' H51F 0.9600
C52 C53 1.523(4)
C52 C73 1.576(4)
C52 H52 0.9800
C53 C54 1.374(5)
C53 C59 1.389(5)
C54 C55 1.388(5)
C54 H54 0.9300
C55 C56 1.355(6)
C55 H55 0.9300
C56 C58 1.384(7)
C56 C57 1.526(6)
C57 H57A 0.9600
C57 H57B 0.9600
C57 H57C 0.9600
C58 C59 1.382(5)
C58 H58 0.9300
C59 H59 0.9300
C60 C65 1.383(5)
C60 C61 1.388(6)
C60 H60 0.9300
C61 C62 1.338(7)
C61 H61 0.9300
C62 C63 1.381(7)
C62 H62 0.9300
C63 C64 1.377(6)
C63 H63 0.9300
C64 C65 1.363(5)
C64 H64 0.9300
C65 C66 1.513(5)
C66 N4 1.456(4)
C66 H66A 0.9700
C66 H66B 0.9700
C67 C68 1.381(5)
C67 C72 1.388(4)
C67 N4 1.407(4)
C68 C69 1.380(5)
C68 H68 0.9300
C69 C70 1.383(5)
C69 H69 0.9300
C70 C71 1.390(4)
C70 Cl2 1.738(4)
C71 C72 1.374(4)
C71 H71 0.9300
C72 C73 1.517(4)
C73 C74 1.529(5)
C73 C75 1.551(4)
C74 O8 1.229(4)
C74 N4 1.357(4)
C75 C76 1.516(5)
C75 H75 0.9800
C76 O9 1.196(4)
C76 O10 1.332(4)
C77 C78 1.428(6)
C77 O10 1.455(4)
C77 H77A 0.9700
C77 H77B 0.9700
C78 H78A 0.9600
C78 H78B 0.9600
C78 H78C 0.9600
N1 H1 0.8600
N3 H3A 0.8600
